data_2239150
loop_
_publ_author_name
'Arunakumar, D. B.'
'Krishnaswamy, G.'
'Sreenivasa, S.'
'Pampa, K. J.'
'Lokanath, N. K.'
'Suchetan, P. A.'

_publ_section_title
;
 2-(6-Hydroxy-1-benzofuran-3-yl)acetamide
;
_journal_issue 1
_journal_name_full 'Acta Crystallographica Section E'
_journal_page_first o87
_journal_paper_doi 10.1107/S1600536813033436
_journal_volume 70
_journal_year 2014
_chemical_formula_iupac 'C10 H9 N O3'
_chemical_formula_moiety 'C10 H9 N O3'
_chemical_formula_sum 'C10 H9 N O3'
_chemical_formula_weight 191.18
_chemical_melting_point 533
_chemical_name_systematic
;
2-(6-Hydroxy-1-benzofuran-3-yl)acetamide
;
_space_group_IT_number 19
_symmetry_cell_setting orthorhombic
_symmetry_space_group_name_Hall 'P 2ac 2ab'
_symmetry_space_group_name_H-M 'P 21 21 21'
_atom_sites_solution_hydrogens geom
_atom_sites_solution_primary direct
_atom_sites_solution_secondary difmap
_audit_creation_method SHELXL-97
_cell_angle_alpha 90.00
_cell_angle_beta 90.00
_cell_angle_gamma 90.00
_cell_formula_units_Z 4
_cell_length_a 5.0939(3)
_cell_length_b 9.3629(5)
_cell_length_c 18.7422(10)
_cell_measurement_reflns_used 1234
_cell_measurement_temperature 293(2)
_cell_measurement_theta_max 64.3
_cell_measurement_theta_min 4.7
_cell_volume 893.88(9)
_computing_cell_refinement 'SAINT-Plus (Bruker, 2009)'
_computing_data_collection 'APEX2 (Bruker, 2009)'
_computing_data_reduction 'SAINT-Plus and XPREP (Bruker, 2009)'
_computing_molecular_graphics 'Mercury (Macrae <i>et al.</i>, 2008)'
_computing_publication_material 'SHELXL97 (Sheldrick, 2008)'
_computing_structure_refinement 'SHELXL97 (Sheldrick, 2008)'
_computing_structure_solution 'SHELXS97 (Sheldrick, 2008)'
_diffrn_ambient_temperature 293(2)
_diffrn_measured_fraction_theta_full 0.989
_diffrn_measured_fraction_theta_max 0.989
_diffrn_measurement_device_type 'Bruker APEXII CCD'
_diffrn_measurement_method '\f and \w scans'
_diffrn_radiation_monochromator graphite
_diffrn_radiation_source 'fine-focus sealed tube'
_diffrn_radiation_type CuK\a
_diffrn_radiation_wavelength 1.54178
_diffrn_reflns_av_R_equivalents 0.0362
_diffrn_reflns_av_sigmaI/netI 0.0233
_diffrn_reflns_limit_h_max 5
_diffrn_reflns_limit_h_min -5
_diffrn_reflns_limit_k_max 10
_diffrn_reflns_limit_k_min -10
_diffrn_reflns_limit_l_max 21
_diffrn_reflns_limit_l_min -21
_diffrn_reflns_number 8714
_diffrn_reflns_theta_full 64.29
_diffrn_reflns_theta_max 64.29
_diffrn_reflns_theta_min 4.72
_diffrn_standards_number 0
_exptl_absorpt_coefficient_mu 0.890
_exptl_absorpt_correction_T_max 0.808
_exptl_absorpt_correction_T_min 0.770
_exptl_absorpt_correction_type multi-scan
_exptl_absorpt_process_details '(SADABS; Bruker, 2009)'
_exptl_crystal_colour Colourless
_exptl_crystal_density_diffrn 1.421
_exptl_crystal_density_method 'not measured'
_exptl_crystal_description Prism
_exptl_crystal_F_000 400
_exptl_crystal_size_max 0.36
_exptl_crystal_size_mid 0.29
_exptl_crystal_size_min 0.24
_refine_diff_density_max 0.154
_refine_diff_density_min -0.275
_refine_ls_abs_structure_details 'Flack (1983), 1927 Friedel pairs'
_refine_ls_abs_structure_Flack -0.2(2)
_refine_ls_extinction_method none
_refine_ls_goodness_of_fit_ref 1.135
_refine_ls_hydrogen_treatment mixed
_refine_ls_matrix_type full
_refine_ls_number_parameters 136
_refine_ls_number_reflns 1459
_refine_ls_number_restraints 0
_refine_ls_restrained_S_all 1.135
_refine_ls_R_factor_all 0.0334
_refine_ls_R_factor_gt 0.0332
_refine_ls_shift/su_max 0.000
_refine_ls_shift/su_mean 0.000
_refine_ls_structure_factor_coef Fsqd
_refine_ls_weighting_details 'calc w=1/[\s^2^(Fo^2^)+(0.0488P)^2^+0.1043P] where P=(Fo^2^+2Fc^2^)/3'
_refine_ls_weighting_scheme calc
_refine_ls_wR_factor_gt 0.0808
_refine_ls_wR_factor_ref 0.0810
_reflns_number_gt 1446
_reflns_number_total 1459
_reflns_threshold_expression I>2\s(I)
_cod_data_source_file hb7172sup1.cf
_cod_data_source_block I
_cod_database_code 2239150
_cod_database_fobs_code 2239150

loop_
_symmetry_equiv_pos_as_xyz
'x, y, z'
'x+1/2, -y+1/2, -z'
'-x, y+1/2, -z+1/2'
'-x+1/2, -y, z+1/2'

loop_
_atom_site_type_symbol
_atom_site_label
_atom_site_fract_x
_atom_site_fract_y
_atom_site_fract_z
_atom_site_U_iso_or_equiv
_atom_site_adp_type
_atom_site_calc_flag
_atom_site_refinement_flags
_atom_site_occupancy
_atom_site_symmetry_multiplicity
H H2N 0.766(5) 0.410(3) 0.6264(14) 0.072(7) Uiso d . 1 1
H H1N 0.587(5) 0.324(3) 0.5742(14) 0.069(7) Uiso d . 1 1
C C1 0.4600(3) 1.02627(16) 0.55047(8) 0.0361(4) Uani d . 1 1
C C2 0.6218(3) 0.90706(18) 0.54019(9) 0.0404(4) Uani d . 1 1
H H2 0.7494 0.9092 0.5047 0.049 Uiso calc R 1 1
C C3 0.5949(3) 0.78677(18) 0.58188(8) 0.0402(4) Uani d . 1 1
H H3 0.7026 0.7079 0.5747 0.048 Uiso calc R 1 1
C C4 0.4029(3) 0.78533(16) 0.63518(7) 0.0334(3) Uani d . 1 1
C C5 0.2448(3) 0.90548(17) 0.64295(8) 0.0369(4) Uani d . 1 1
C C6 0.2657(3) 1.02782(17) 0.60204(9) 0.0398(4) Uani d . 1 1
H H6 0.1562 1.1061 0.6088 0.048 Uiso calc R 1 1
C C7 0.1208(4) 0.75102(19) 0.72418(8) 0.0452(4) Uani d . 1 1
H H7 0.0293 0.7101 0.7619 0.054 Uiso calc R 1 1
C C8 0.3173(3) 0.68572(17) 0.68946(8) 0.0370(4) Uani d . 1 1
C C9 0.4300(3) 0.54149(18) 0.70437(8) 0.0406(4) Uani d . 1 1
H H9A 0.3482 0.5023 0.7468 0.049 Uiso calc R 1 1
H H9B 0.6166 0.5506 0.7136 0.049 Uiso calc R 1 1
C C10 0.3882(3) 0.44027(15) 0.64264(8) 0.0331(3) Uani d . 1 1
N N1 0.5982(3) 0.38614(19) 0.61193(9) 0.0492(4) Uani d . 1 1
O O1 0.1637(2) 0.41077(13) 0.62188(6) 0.0433(3) Uani d . 1 1
O O2 0.0692(2) 0.88620(13) 0.69762(6) 0.0473(3) Uani d . 1 1
O O3 0.4914(2) 1.14862(11) 0.51112(6) 0.0454(3) Uani d . 1 1
H HO3 0.5821 1.1314 0.4760 0.068 Uiso calc R 1 1

loop_
_atom_site_aniso_label
_atom_site_aniso_U_11
_atom_site_aniso_U_22
_atom_site_aniso_U_33
_atom_site_aniso_U_12
_atom_site_aniso_U_13
_atom_site_aniso_U_23
C1 0.0386(8) 0.0371(8) 0.0326(7) -0.0049(6) -0.0004(6) -0.0042(6)
C2 0.0363(9) 0.0486(9) 0.0364(7) -0.0001(7) 0.0078(7) -0.0003(6)
C3 0.0371(9) 0.0440(8) 0.0396(8) 0.0048(7) 0.0066(7) -0.0023(6)
C4 0.0306(8) 0.0402(8) 0.0294(7) -0.0038(6) 0.0006(6) -0.0059(6)
C5 0.0334(8) 0.0444(8) 0.0328(7) -0.0052(7) 0.0050(6) -0.0093(6)
C6 0.0381(9) 0.0395(8) 0.0417(8) 0.0015(7) 0.0042(7) -0.0081(7)
C7 0.0499(10) 0.0505(9) 0.0353(8) -0.0090(8) 0.0103(7) -0.0037(7)
C8 0.0375(9) 0.0449(8) 0.0287(7) -0.0085(7) 0.0000(7) -0.0056(6)
C9 0.0411(9) 0.0495(9) 0.0312(7) -0.0058(7) -0.0054(7) 0.0026(6)
C10 0.0296(8) 0.0377(7) 0.0320(7) -0.0027(6) -0.0021(6) 0.0070(6)
N1 0.0320(8) 0.0597(9) 0.0559(9) -0.0004(7) 0.0012(7) -0.0097(8)
O1 0.0290(6) 0.0567(7) 0.0444(6) -0.0025(5) -0.0029(5) -0.0082(5)
O2 0.0476(7) 0.0508(7) 0.0434(6) -0.0008(6) 0.0187(5) -0.0079(5)
O3 0.0537(8) 0.0405(6) 0.0419(6) -0.0003(5) 0.0081(5) 0.0008(5)

loop_
_atom_type_symbol
_atom_type_description
_atom_type_scat_dispersion_real
_atom_type_scat_dispersion_imag
_atom_type_scat_source
C C 0.0181 0.0091 'International Tables Vol C Tables 4.2.6.8 and 6.1.1.4'
H H 0.0000 0.0000 'International Tables Vol C Tables 4.2.6.8 and 6.1.1.4'
N N 0.0311 0.0180 'International Tables Vol C Tables 4.2.6.8 and 6.1.1.4'
O O 0.0492 0.0322 'International Tables Vol C Tables 4.2.6.8 and 6.1.1.4'

loop_
_geom_angle_atom_site_label_1
_geom_angle_atom_site_label_2
_geom_angle_atom_site_label_3
_geom_angle
O3 C1 C6 116.76(14)
O3 C1 C2 121.52(14)
C6 C1 C2 121.69(15)
C3 C2 C1 120.98(14)
C3 C2 H2 119.5
C1 C2 H2 119.5
C2 C3 C4 118.87(15)
C2 C3 H3 120.6
C4 C3 H3 120.6
C5 C4 C3 118.16(14)
C5 C4 C8 105.84(13)
C3 C4 C8 136.00(15)
O2 C5 C6 124.99(15)
O2 C5 C4 110.44(14)
C6 C5 C4 124.56(14)
C5 C6 C1 115.73(15)
C5 C6 H6 122.1
C1 C6 H6 122.1
C8 C7 O2 112.56(14)
C8 C7 H7 123.7
O2 C7 H7 123.7
C7 C8 C4 105.80(15)
C7 C8 C9 127.46(16)
C4 C8 C9 126.73(15)
C8 C9 C10 111.69(12)
C8 C9 H9A 109.3
C10 C9 H9A 109.3
C8 C9 H9B 109.3
C10 C9 H9B 109.3
H9A C9 H9B 107.9
O1 C10 N1 121.80(15)
O1 C10 C9 120.70(14)
N1 C10 C9 117.50(15)
C10 N1 H2N 121.9(16)
C10 N1 H1N 122.0(17)
H2N N1 H1N 116(2)
C5 O2 C7 105.37(13)
C1 O3 HO3 109.5

loop_
_geom_bond_atom_site_label_1
_geom_bond_atom_site_label_2
_geom_bond_distance
C1 O3 1.3717(19)
C1 C6 1.383(2)
C1 C2 1.401(2)
C2 C3 1.378(2)
C2 H2 0.9300
C3 C4 1.398(2)
C3 H3 0.9300
C4 C5 1.391(2)
C4 C8 1.447(2)
C5 O2 1.372(2)
C5 C6 1.382(2)
C6 H6 0.9300
C7 C8 1.341(2)
C7 O2 1.385(2)
C7 H7 0.9300
C8 C9 1.494(2)
C9 C10 1.511(2)
C9 H9A 0.9700
C9 H9B 0.9700
C10 O1 1.2390(19)
C10 N1 1.317(2)
N1 H2N 0.92(3)
N1 H1N 0.92(3)
O3 HO3 0.8200

loop_
_geom_hbond_atom_site_label_D
_geom_hbond_atom_site_label_H
_geom_hbond_atom_site_label_A
_geom_hbond_site_symmetry_A
_geom_hbond_distance_DH
_geom_hbond_distance_HA
_geom_hbond_distance_DA
_geom_hbond_angle_DHA
O3 HO3 O1 2_566 0.82 1.92 2.7006(16) 158
N1 H1N O3 1_545 0.92(3) 2.08(3) 2.969(2) 162(2)
N1 H2N O1 1_655 0.92(3) 2.03(3) 2.8958(18) 156(2)

loop_
_geom_torsion_atom_site_label_1
_geom_torsion_atom_site_label_2
_geom_torsion_atom_site_label_3
_geom_torsion_atom_site_label_4
_geom_torsion
O3 C1 C2 C3 177.50(15)
C6 C1 C2 C3 -0.7(3)
C1 C2 C3 C4 -0.2(2)
C2 C3 C4 C5 0.9(2)
C2 C3 C4 C8 -178.39(17)
C3 C4 C5 O2 -179.68(13)
C8 C4 C5 O2 -0.21(17)
C3 C4 C5 C6 -0.8(2)
C8 C4 C5 C6 178.69(15)
O2 C5 C6 C1 178.69(15)
C4 C5 C6 C1 -0.1(2)
O3 C1 C6 C5 -177.48(14)
C2 C1 C6 C5 0.8(2)
O2 C7 C8 C4 -0.22(19)
O2 C7 C8 C9 178.51(14)
C5 C4 C8 C7 0.25(17)
C3 C4 C8 C7 179.59(18)
C5 C4 C8 C9 -178.49(14)
C3 C4 C8 C9 0.8(3)
C7 C8 C9 C10 116.36(19)
C4 C8 C9 C10 -65.2(2)
C8 C9 C10 O1 -59.9(2)
C8 C9 C10 N1 119.67(16)
C6 C5 O2 C7 -178.81(16)
C4 C5 O2 C7 0.08(17)
C8 C7 O2 C5 0.09(18)
